data_7015039
loop_
_publ_author_name
'Shimazaki, Yuichi'
'Arai, Natsumi'
'Dunn, Tim J.'
'Yajima, Tatsuo'
'Tani, Fumito'
'Ramogida, Caterina F.'
'Storr, Tim'

_publ_section_title
;
 Influence of the chelate effect on the electronic structure of
 one-electron oxidized group 10 metal(ii)-(disalicylidene)diamine
 complexes
;
_journal_issue 11
_journal_name_full 'Dalton Transactions'
_journal_page_first 2469
_journal_paper_doi 10.1039/c0dt01574a
_journal_volume 40
_journal_year 2011
_chemical_formula_moiety 'C33 H48 N2 O2 Pt '
_chemical_formula_sum 'C33 H48 N2 O2 Pt'
_chemical_formula_weight 699.84
_space_group_IT_number 15
_symmetry_cell_setting monoclinic
_symmetry_Int_Tables_number 15
_symmetry_space_group_name_Hall '-C 2yc'
_symmetry_space_group_name_H-M 'C 1 2/c 1'
_audit_creation_date 'Sun Mar 7 00:31:16 2010'
_audit_creation_method 'by teXsan'
_cell_angle_alpha 90
_cell_angle_beta 94.92(1)
_cell_angle_gamma 90
_cell_formula_units_Z 4
_cell_length_a 27.469(7)
_cell_length_b 11.691(4)
_cell_length_c 9.564(3)
_cell_measurement_reflns_used 14235
_cell_measurement_temperature 133.2
_cell_measurement_theta_max 27.4
_cell_measurement_theta_min 3.4
_cell_volume 3060.1(16)
_computing_data_reduction 'teXsan Ver. 2.0'
_computing_publication_material 'teXsan Ver. 2.0'
_computing_structure_refinement 'teXsan Ver. 2.0'
_computing_structure_solution SIR97
_diffrn_ambient_temperature 133(2)
_diffrn_measured_fraction_theta_full 0.9980
_diffrn_measured_fraction_theta_max 0.9980
_diffrn_radiation_type 'Mo K\a'
_diffrn_radiation_wavelength 0.7107
_diffrn_reflns_limit_h_max 35
_diffrn_reflns_limit_h_min 0
_diffrn_reflns_limit_k_max 15
_diffrn_reflns_limit_k_min 0
_diffrn_reflns_limit_l_max 12
_diffrn_reflns_limit_l_min -12
_diffrn_reflns_number 15440
_diffrn_reflns_theta_full 27.42
_diffrn_reflns_theta_max 27.42
_exptl_absorpt_coefficient_mu 4.597
_exptl_absorpt_correction_T_max 0.955
_exptl_absorpt_correction_T_min 0.473
_exptl_absorpt_correction_type multi-scan
_exptl_absorpt_process_details
;
Higashi, T. (1995). Program for Absorption Correction.
Rigaku Corporation, Tokyo, Japan.
;
_exptl_crystal_colour yellow
_exptl_crystal_density_diffrn 1.515
_exptl_crystal_density_method 'not measured'
_exptl_crystal_description platelet
_exptl_crystal_F_000 1408.00
_exptl_crystal_size_max 0.150
_exptl_crystal_size_mid 0.120
_exptl_crystal_size_min 0.010
_refine_diff_density_max 4.28
_refine_diff_density_min -1.94
_refine_ls_extinction_method none
_refine_ls_goodness_of_fit_ref 1.855
_refine_ls_hydrogen_treatment noref
_refine_ls_number_parameters 177
_refine_ls_number_reflns 3486
_refine_ls_R_factor_gt 0.0463
_refine_ls_shift/su_max 0.0007
_refine_ls_structure_factor_coef Fsqd
_refine_ls_weighting_details 'w = 1/[\s^2^(Fo^2^) + (0.05000(Max(Fo^2^,0) + 2Fc^2^)/3)^2^]'
_refine_ls_weighting_scheme calc
_refine_ls_wR_factor_ref 0.1465
_reflns_number_gt 3313
_reflns_number_total 3486
_reflns_threshold_expression F^2^>2.0\s(F^2^)
_cod_data_source_file C0DT01574A.TXT
_cod_data_source_block 6
_cod_original_sg_symbol_H-M 'C 2/c '
_cod_original_formula_sum 'C33 H48 N2 O2 Pt '
_cod_database_code 7015039

loop_
_symmetry_equiv_pos_as_xyz
x,y,z
-x,y,1/2-z
-x,-y,-z
x,-y,1/2+z
1/2+x,1/2+y,z
1/2-x,1/2+y,1/2-z
1/2-x,1/2-y,-z
1/2+x,1/2-y,1/2+z

loop_
_atom_site_label
_atom_site_type_symbol
_atom_site_fract_x
_atom_site_fract_y
_atom_site_fract_z
_atom_site_U_iso_or_equiv
_atom_site_adp_type
_atom_site_occupancy
_atom_site_symmetry_multiplicity
_atom_site_calc_flag
_atom_site_refinement_flags
_atom_site_disorder_assembly
_atom_site_disorder_group
Pt(1) Pt 0.0000 0.02656(2) 0.2500 0.0232(1) Uani 1.00 2 d S . .
O(1) O 0.0373(2) 0.1583(4) 0.3419(4) 0.0255(10) Uani 1.00 1 d . . .
N(1) N 0.0369(2) -0.0858(5) 0.3701(6) 0.028(1) Uani 1.00 1 d . . .
C(1) C 0.0774(2) 0.1544(5) 0.4308(6) 0.028(1) Uani 1.00 1 d . . .
C(2) C 0.1050(2) 0.2531(5) 0.4578(6) 0.029(1) Uani 1.00 1 d . . .
C(3) C 0.1437(2) 0.2477(6) 0.5609(6) 0.028(1) Uani 1.00 1 d . . .
C(4) C 0.1570(2) 0.1487(6) 0.6395(6) 0.030(1) Uani 1.00 1 d . . .
C(5) C 0.1295(2) 0.0520(6) 0.6090(7) 0.030(1) Uani 1.00 1 d . . .
C(6) C 0.0911(3) 0.0513(6) 0.5036(8) 0.033(2) Uani 1.00 1 d . . .
C(7) C 0.0698(2) -0.0583(6) 0.4747(6) 0.028(1) Uani 1.00 1 d . . .
C(8) C 0.0282(3) -0.2121(7) 0.3590(9) 0.050(2) Uani 1.00 1 d . . .
C(9) C 0.0181(6) -0.249(1) 0.232(2) 0.045(4) Uani 0.50 2 d P . .
C(10) C 0.0938(2) 0.3634(5) 0.3750(6) 0.028(1) Uani 1.00 1 d . . .
C(11) C 0.1319(3) 0.4580(6) 0.4099(9) 0.036(2) Uani 1.00 1 d . . .
C(12) C 0.0437(2) 0.4102(6) 0.4103(6) 0.032(1) Uani 1.00 1 d . . .
C(13) C 0.0926(2) 0.3392(6) 0.2161(7) 0.036(2) Uani 1.00 1 d . . .
C(14) C 0.1998(2) 0.1541(6) 0.7570(6) 0.033(2) Uani 1.00 1 d . . .
C(15) C 0.2446(2) 0.2052(8) 0.6975(9) 0.047(2) Uani 1.00 1 d . . .
C(16) C 0.1854(3) 0.2289(10) 0.8769(8) 0.058(2) Uani 1.00 1 d . . .
C(17) C 0.2139(4) 0.0367(8) 0.819(1) 0.054(3) Uani 1.00 1 d . . .
H(1) H 0.1628 0.3153 0.5795 0.0343 Uiso 1.00 1 calc . . .
H(2) H 0.1365 -0.0162 0.6610 0.0357 Uiso 1.00 1 calc . . .
H(3) H 0.0801 -0.1186 0.5377 0.0323 Uiso 1.00 1 calc . . .
H(4) H 0.0562 -0.2500 0.4022 0.0622 Uiso 1.00 1 calc . . .
H(5) H 0.0009 -0.2295 0.4139 0.0622 Uiso 1.00 1 calc . . .
H(6) H 0.1632 0.4337 0.3845 0.0436 Uiso 1.00 1 calc . . .
H(7) H 0.1228 0.5256 0.3578 0.0436 Uiso 1.00 1 calc . . .
H(8) H 0.1341 0.4750 0.5070 0.0436 Uiso 1.00 1 calc . . .
H(9) H 0.0447 0.4288 0.5076 0.0375 Uiso 1.00 1 calc . . .
H(10) H 0.0355 0.4766 0.3563 0.0375 Uiso 1.00 1 calc . . .
H(11) H 0.0190 0.3534 0.3898 0.0375 Uiso 1.00 1 calc . . .
H(12) H 0.0693 0.2805 0.1904 0.0433 Uiso 1.00 1 calc . . .
H(13) H 0.0832 0.4069 0.1643 0.0433 Uiso 1.00 1 calc . . .
H(14) H 0.1238 0.3155 0.1918 0.0433 Uiso 1.00 1 calc . . .
H(15) H 0.2708 0.2125 0.7678 0.0568 Uiso 1.00 1 calc . . .
H(16) H 0.2549 0.1563 0.6242 0.0568 Uiso 1.00 1 calc . . .
H(17) H 0.2370 0.2783 0.6572 0.0568 Uiso 1.00 1 calc . . .
H(18) H 0.2120 0.2384 0.9455 0.0705 Uiso 1.00 1 calc . . .
H(19) H 0.1763 0.3043 0.8399 0.0705 Uiso 1.00 1 calc . . .
H(20) H 0.1583 0.1981 0.9177 0.0705 Uiso 1.00 1 calc . . .
H(21) H 0.1868 0.0037 0.8601 0.0632 Uiso 1.00 1 calc . . .
H(22) H 0.2234 -0.0128 0.7468 0.0632 Uiso 1.00 1 calc . . .
H(23) H 0.2405 0.0442 0.8891 0.0632 Uiso 1.00 1 calc . . .

loop_
_atom_site_aniso_label
_atom_site_aniso_U_11
_atom_site_aniso_U_22
_atom_site_aniso_U_33
_atom_site_aniso_U_12
_atom_site_aniso_U_13
_atom_site_aniso_U_23
Pt(1) 0.0251(2) 0.0163(2) 0.0282(2) 0.0000 0.0027(1) 0.0000
O(1) 0.026(2) 0.028(2) 0.019(2) 0.007(2) -0.014(1) -0.003(2)
N(1) 0.023(2) 0.019(2) 0.041(3) -0.000(2) 0.002(2) 0.009(2)
C(1) 0.032(3) 0.021(3) 0.032(3) -0.006(2) 0.004(2) 0.006(2)
C(2) 0.033(3) 0.022(3) 0.034(3) -0.001(2) 0.016(2) 0.000(2)
C(3) 0.028(3) 0.032(3) 0.025(3) -0.001(2) 0.000(2) -0.000(2)
C(4) 0.025(2) 0.044(4) 0.020(2) 0.004(3) -0.009(2) 0.003(2)
C(5) 0.034(3) 0.029(3) 0.025(3) 0.014(3) -0.001(2) 0.004(3)
C(6) 0.034(3) 0.024(3) 0.041(4) 0.006(3) 0.012(3) 0.001(3)
C(7) 0.031(3) 0.028(3) 0.022(3) 0.002(3) -0.006(2) 0.003(3)
C(8) 0.047(4) 0.030(4) 0.066(5) -0.009(3) -0.044(4) 0.011(4)
C(9) 0.070(10) 0.020(6) 0.041(8) 0.023(6) -0.013(7) -0.000(5)
C(10) 0.029(3) 0.017(3) 0.039(3) -0.002(2) 0.009(2) -0.004(2)
C(11) 0.036(4) 0.023(3) 0.050(4) -0.003(3) 0.009(3) 0.006(3)
C(12) 0.032(3) 0.031(3) 0.032(3) -0.001(3) -0.000(2) 0.002(3)
C(13) 0.043(3) 0.028(3) 0.037(3) 0.001(3) 0.007(3) 0.000(3)
C(14) 0.021(2) 0.047(4) 0.028(3) 0.014(3) -0.011(2) -0.006(3)
C(15) 0.029(3) 0.064(5) 0.049(4) 0.006(3) 0.004(3) 0.012(4)
C(16) 0.039(4) 0.088(7) 0.045(4) 0.009(4) 0.001(3) -0.023(5)
C(17) 0.053(5) 0.057(6) 0.047(5) 0.008(4) -0.021(4) 0.004(4)

loop_
_atom_type_symbol
_atom_type_description
_atom_type_scat_dispersion_real
_atom_type_scat_dispersion_imag
_atom_type_scat_source
C C 0.003 0.002
;International Tables for Crystallography
(1992, Vol. C, Tables 4.2.6.8 and 6.1.1.1)
;
H H 0.000 0.000
;International Tables for Crystallography
(1992, Vol. C, Table 6.1.1.2)
;
O O 0.011 0.006
;International Tables for Crystallography
(1992, Vol. C, Tables 4.2.6.8 and 6.1.1.1)
;
N N 0.006 0.003
;International Tables for Crystallography
(1992, Vol. C, Tables 4.2.6.8 and 6.1.1.1)
;
Pt Pt -1.703 8.390
;International Tables for Crystallography
(1992, Vol. C, Tables 4.2.6.8 and 6.1.1.1)
;

loop_
_geom_angle_atom_site_label_1
_geom_angle_atom_site_label_2
_geom_angle_atom_site_label_3
_geom_angle
_geom_angle_site_symmetry_1
_geom_angle_site_symmetry_2
_geom_angle_site_symmetry_3
_geom_angle_publ_flag
O(1) Pt(1) O(1) 79.9(2) . . 2_555 yes
O(1) Pt(1) N(1) 92.2(2) . . . yes
O(1) Pt(1) N(1) 169.9(2) . . 2_555 yes
O(1) Pt(1) N(1) 169.9(2) 2_555 . . yes
O(1) Pt(1) N(1) 92.2(2) 2_555 . 2_555 yes
N(1) Pt(1) N(1) 96.2(3) . . 2_555 yes
Pt(1) O(1) C(1) 127.9(4) . . . yes
Pt(1) N(1) C(7) 124.1(5) . . . yes
Pt(1) N(1) C(8) 123.1(4) . . . yes
C(7) N(1) C(8) 112.7(5) . . . yes
O(1) C(1) C(2) 119.8(6) . . . yes
O(1) C(1) C(6) 120.7(6) . . . yes
C(2) C(1) C(6) 119.5(6) . . . yes
C(1) C(2) C(3) 117.8(6) . . . yes
C(1) C(2) C(10) 121.4(5) . . . yes
C(3) C(2) C(10) 120.8(6) . . . yes
C(2) C(3) C(4) 124.3(6) . . . yes
C(3) C(4) C(5) 116.6(5) . . . yes
C(3) C(4) C(14) 119.7(6) . . . yes
C(5) C(4) C(14) 123.6(6) . . . yes
C(4) C(5) C(6) 121.7(6) . . . yes
C(1) C(6) C(5) 120.0(7) . . . yes
C(1) C(6) C(7) 125.2(7) . . . yes
C(5) C(6) C(7) 114.8(6) . . . yes
N(1) C(7) C(6) 127.3(6) . . . yes
N(1) C(8) C(9) 114.5(9) . . . yes
N(1) C(8) C(9) 115.8(7) . . 2_555 yes
C(9) C(8) C(9) 43(1) . . 2_555 yes
C(8) C(9) C(8) 122(1) . . 2_555 yes
C(8) C(9) C(9) 80(1) . . 2_555 yes
C(8) C(9) C(9) 56(1) 2_555 . 2_555 yes
C(2) C(10) C(11) 113.0(5) . . . yes
C(2) C(10) C(12) 109.2(5) . . . yes
C(2) C(10) C(13) 109.9(5) . . . yes
C(11) C(10) C(12) 107.5(5) . . . yes
C(11) C(10) C(13) 107.6(5) . . . yes
C(12) C(10) C(13) 109.6(5) . . . yes
C(4) C(14) C(15) 109.4(5) . . . yes
C(4) C(14) C(16) 109.8(5) . . . yes
C(4) C(14) C(17) 113.3(7) . . . yes
C(15) C(14) C(16) 109.0(7) . . . yes
C(15) C(14) C(17) 108.1(7) . . . yes
C(16) C(14) C(17) 107.2(7) . . . yes

loop_
_geom_bond_atom_site_label_1
_geom_bond_atom_site_label_2
_geom_bond_distance
_geom_bond_site_symmetry_1
_geom_bond_site_symmetry_2
_geom_bond_publ_flag
Pt(1) O(1) 2.010(5) . . yes
Pt(1) O(1) 2.010(5) . 2_555 yes
Pt(1) N(1) 1.967(5) . . yes
Pt(1) N(1) 1.967(5) . 2_555 yes
O(1) C(1) 1.333(7) . . yes
N(1) C(7) 1.330(8) . . yes
N(1) C(8) 1.497(9) . . yes
C(1) C(2) 1.393(9) . . yes
C(1) C(6) 1.427(10) . . yes
C(2) C(3) 1.389(9) . . yes
C(2) C(10) 1.530(9) . . yes
C(3) C(4) 1.411(9) . . yes
C(4) C(5) 1.38(1) . . yes
C(4) C(14) 1.556(8) . . yes
C(5) C(6) 1.39(1) . . yes
C(6) C(7) 1.43(1) . . yes
C(8) C(9) 1.30(2) . . yes
C(8) C(9) 1.54(1) . 2_555 yes
C(9) C(9) 1.08(3) . 2_555 yes
C(10) C(11) 1.540(9) . . yes
C(10) C(12) 1.544(8) . . yes
C(10) C(13) 1.544(9) . . yes
C(14) C(15) 1.522(10) . . yes
C(14) C(16) 1.521(10) . . yes
C(14) C(17) 1.53(1) . . yes
